data_9002527
loop_
_publ_author_name
'Malcherek, T.'
'Domeneghetti, M. C.'
'Tazzoli, V.'
'Ottolini, L.'
'McCammon, C. A.'
'Carpenter, M. A.'

_publ_section_title
;
 Structural properties of ferromagnesian cordierites
 Sample: Great Bear Lake, T = 900 C, t = 24 h
;
_journal_name_full 'American Mineralogist'
_journal_page_first 66
_journal_page_last 79
_journal_volume 86
_journal_year 2001
_chemical_formula_sum 'Al3.976 Fe0.581 Mg1.45 Na0.021 O18 Si4.993'
_chemical_name_mineral Cordierite
_space_group_IT_number 66
_symmetry_space_group_name_Hall '-C 2 2c'
_symmetry_space_group_name_H-M 'C c c m'
_cell_angle_alpha 90
_cell_angle_beta 90
_cell_angle_gamma 90
_cell_length_a 17.132
_cell_length_b 9.744
_cell_length_c 9.330
_cell_formula_units_Z 4
_cell_volume 1557.496
_database_code_amcsd 0002616
_diffrn_ambient_temperature 1173.15
_exptl_crystal_density_diffrn 2.574
_cod_original_formula_sum 'Mg1.45 Fe.581 Al3.976 Si4.993 O18 Na.021'
_cod_database_code 9002527

loop_
_space_group_symop_operation_xyz
x,y,z
1/2+x,1/2+y,z
x,-y,1/2+z
1/2+x,1/2-y,1/2+z
-x,y,1/2-z
1/2-x,1/2+y,1/2-z
-x,y,1/2+z
1/2-x,1/2+y,1/2+z
x,-y,1/2-z
1/2+x,1/2-y,1/2-z
x,y,-z
1/2+x,1/2+y,-z
-x,-y,z
1/2-x,1/2-y,z
-x,-y,-z
1/2-x,1/2-y,-z

loop_
_atom_site_aniso_label
_atom_site_aniso_U_11
_atom_site_aniso_U_22
_atom_site_aniso_U_33
_atom_site_aniso_U_12
_atom_site_aniso_U_13
_atom_site_aniso_U_23
MgM 0.00515 0.00551 0.00881 0.00000 0.00000 -0.00006
FeM 0.00515 0.00551 0.00881 0.00000 0.00000 -0.00006
AlT11 0.00693 0.00521 0.00566 0.00117 0.00000 0.00000
FeT11 0.00693 0.00521 0.00566 0.00117 0.00000 0.00000
SiT16 0.00474 0.00554 0.00501 0.00000 0.00000 0.00000
FeT16 0.00474 0.00554 0.00501 0.00000 0.00000 0.00000
SiT21 0.00443 0.00322 0.00504 0.00031 0.00000 0.00000
SiT23 0.00403 0.00415 0.00521 -0.00069 0.00000 0.00000
AlT26 0.00392 0.00449 0.00540 0.00048 0.00000 0.00000
O11 0.00972 0.00645 0.00731 -0.00039 0.00326 -0.00093
O16 0.00646 0.00872 0.00818 -0.00131 0.00060 -0.00348
O13 0.00758 0.00855 0.00725 0.00154 -0.00208 -0.00238
O26 0.00402 0.01466 0.01619 -0.00202 0.00000 0.00000
O21 0.00861 0.00958 0.01542 0.00524 0.00000 0.00000
O23 0.01249 0.00477 0.01618 -0.00287 0.00000 0.00000

loop_
_atom_site_label
_atom_site_fract_x
_atom_site_fract_y
_atom_site_fract_z
_atom_site_occupancy
_atom_site_U_iso_or_equiv
MgM 0.33757 0.00000 0.25000 0.72500 0.00649
FeM 0.33757 0.00000 0.25000 0.27500 0.00649
AlT11 0.25000 0.25000 0.25004 0.98800 0.00593
FeT11 0.25000 0.25000 0.25004 0.01200 0.00593
SiT16 0.00000 0.50000 0.25000 0.99300 0.00510
FeT16 0.00000 0.50000 0.25000 0.00700 0.00510
SiT21 0.19183 0.07819 0.00000 1.00000 0.00423
SiT23 0.13504 -0.23677 0.00000 1.00000 0.00446
AlT26 0.05045 0.30737 0.00000 1.00000 0.00460
O11 0.24639 -0.10313 0.35861 1.00000 0.00783
O16 0.06192 -0.41565 0.34876 1.00000 0.00779
O13 -0.17331 -0.30913 0.35824 1.00000 0.00780
O26 0.04336 -0.24898 0.00000 1.00000 0.01162
O21 0.12195 0.18469 0.00000 1.00000 0.01120
O23 0.16388 -0.07901 0.00000 1.00000 0.01115
NaCh2 0.00000 0.00000 0.00000 0.02100 0.01100

loop_
_cod_related_entry_id
_cod_related_entry_database
_cod_related_entry_code
1 AMCSD 0002616
